data_1576606
loop_
_publ_author_name
'Yaltseva, P.'
'Wittwer, B.'
'Leitner, D.'
'Neururer, F. R.'
'Tambornino, F.'
'Schmidt, A.'
'Munz, D.'
'Wenger, O. S.'
'Hohloch, S.'

_publ_section_title
;
 Interplay between ligand field strength and the nephelauxetic effect in
 chromium(iii) complexes with anionic amido ligands.
;
_journal_issue 17
_journal_name_full 'Chemical science'
_journal_page_first 8760
_journal_page_last 8771
_journal_paper_doi 10.1039/d5sc09069e
_journal_volume 17
_journal_year 2026
_chemical_formula_moiety 'C56 H64 Cr N10, B1 F4, 1.7[C3H6O1]'
_chemical_formula_sum 'C61.1 H74.2 B Cr F4 N10 O1.7'
_chemical_formula_weight 1114.71
_space_group_crystal_system monoclinic
_space_group_IT_number 14
_space_group_name_Hall '-P 2ybc'
_space_group_name_H-M_alt 'P 1 21/c 1'
_atom_sites_solution_hydrogens geom
_atom_sites_solution_primary dual
_audit_creation_date 2024-03-27
_audit_creation_method
;
Olex2 1.5-alpha
(compiled 2024.02.16 svn.r378c4104 for OlexSys, GUI svn.r6928)
;
_audit_update_record
;
2024-03-27 deposited with the CCDC.	2026-02-19 downloaded from the CCDC.
;
_cell_angle_alpha 90
_cell_angle_beta 93.368(3)
_cell_angle_gamma 90
_cell_formula_units_Z 4
_cell_length_a 10.6942(9)
_cell_length_b 23.5231(19)
_cell_length_c 23.714(2)
_cell_measurement_reflns_used 8255
_cell_measurement_temperature 153.00
_cell_measurement_theta_max 21.084
_cell_measurement_theta_min 2.221
_cell_volume 5955.2(9)
_computing_cell_refinement 'SAINT V8.40B (?, 2016)'
_computing_data_reduction 'SAINT V8.40B (?, 2016)'
_computing_molecular_graphics 'Olex2 1.5-alpha (Dolomanov et al., 2009)'
_computing_publication_material 'Olex2 1.5-alpha (Dolomanov et al., 2009)'
_computing_structure_refinement 'XL  (Sheldrick, 2008)'
_computing_structure_solution 'SHELXT 2018/2 (Sheldrick, 2018)'
_diffrn_ambient_temperature 153.00
_diffrn_measured_fraction_theta_full 0.995
_diffrn_measured_fraction_theta_max 0.995
_diffrn_measurement_device_type 'Bruker D8 Quest, Photon III'
_diffrn_measurement_method '\f and \w scans'
_diffrn_radiation_type MoK\a
_diffrn_radiation_wavelength 0.71073
_diffrn_reflns_av_R_equivalents 0.1086
_diffrn_reflns_av_unetI/netI 0.0657
_diffrn_reflns_Laue_measured_fraction_full 0.995
_diffrn_reflns_Laue_measured_fraction_max 0.995
_diffrn_reflns_limit_h_max 12
_diffrn_reflns_limit_h_min -12
_diffrn_reflns_limit_k_max 28
_diffrn_reflns_limit_k_min -28
_diffrn_reflns_limit_l_max 28
_diffrn_reflns_limit_l_min -27
_diffrn_reflns_number 100688
_diffrn_reflns_point_group_measured_fraction_full 0.995
_diffrn_reflns_point_group_measured_fraction_max 0.995
_diffrn_reflns_theta_full 25.113
_diffrn_reflns_theta_max 25.113
_diffrn_reflns_theta_min 1.908
_diffrn_source_current 1.0
_diffrn_source_power 0.05
_diffrn_source_voltage 50.0
_diffrn_standards_number 0
_exptl_absorpt_coefficient_mu 0.255
_exptl_absorpt_correction_T_max 0.7452
_exptl_absorpt_correction_T_min 0.6577
_exptl_absorpt_correction_type multi-scan
_exptl_absorpt_process_details
;
SADABS-2016/2 (Bruker,2016/2) was used for absorption correction.
wR2(int) was 0.0830 before and 0.0457 after correction.
The Ratio of minimum to maximum transmission is 0.8826.
The \l/2 correction factor is Not present.
;
_exptl_crystal_colour orange
_exptl_crystal_colour_primary orange
_exptl_crystal_density_diffrn 1.243
_exptl_crystal_description plate
_exptl_crystal_F_000 2358
_exptl_crystal_size_max 0.2
_exptl_crystal_size_mid 0.19
_exptl_crystal_size_min 0.02
_refine_diff_density_max 0.299
_refine_diff_density_min -0.504
_refine_diff_density_rms 0.065
_refine_ls_extinction_method none
_refine_ls_goodness_of_fit_ref 1.040
_refine_ls_hydrogen_treatment constr
_refine_ls_matrix_type full
_refine_ls_number_parameters 742
_refine_ls_number_reflns 10567
_refine_ls_number_restraints 193
_refine_ls_restrained_S_all 1.039
_refine_ls_R_factor_all 0.0975
_refine_ls_R_factor_gt 0.0600
_refine_ls_shift/su_max 0.001
_refine_ls_shift/su_mean 0.000
_refine_ls_structure_factor_coef Fsqd
_refine_ls_weighting_details 'w=1/[\s^2^(Fo^2^)+(0.0900P)^2^+2.8287P] where P=(Fo^2^+2Fc^2^)/3'
_refine_ls_weighting_scheme calc
_refine_ls_wR_factor_gt 0.1562
_refine_ls_wR_factor_ref 0.1761
_reflns_Friedel_coverage 0.000
_reflns_number_gt 6857
_reflns_number_total 10567
_reflns_threshold_expression 'I > 2\s(I)'
_cod_data_source_file d5sc09069e2.cif
_cod_data_source_block sh_446n_0m
_cod_depositor_comments 'Adding full bibliography for 1576605--1576606.cif.'
_cod_original_cell_volume 5955.3(9)
_cod_original_formula_sum 'C61.10 H74.20 B Cr F4 N10 O1.70'
_cod_database_code 1576606
_shelx_shelxl_version_number 2019/1
_shelx_space_group_comment
;
The symmetry employed for this shelxl refinement is uniquely defined
by the following loop, which should always be used as a source of
symmetry information in preference to the above space-group names.
They are only intended as comments.
;
_shelx_estimated_absorpt_t_max 0.995
_shelx_estimated_absorpt_t_min 0.951
_olex2_refinement_description
;
1. Fixed Uiso
 At 1.2 times of:
  All C(H) groups
 At 1.5 times of:
  All C(H,H,H) groups
2. Restrained distances
 C29-C32 \\sim C29-C11
 with sigma of 0.02
 C29-C31 \\sim C29-C12
 with sigma of 0.02
 C29-C30 \\sim C29-C10
 with sigma of 0.02
 F2-B1 \\sim F2A-B1A
 with sigma of 0.02
 F4-B1 \\sim F4A-B1A
 with sigma of 0.02
 F3-B1 \\sim F3A-B1A
 with sigma of 0.02
 F1-B1 \\sim F1A-B1A
 with sigma of 0.02
 F2-F4 \\sim F2A-F4A
 with sigma of 0.04
 F2-F3 \\sim F2A-F3A
 with sigma of 0.04
 F2-F1 \\sim F2A-F1A
 with sigma of 0.04
 F4-F3 \\sim F4A-F3A
 with sigma of 0.04
 F4-F1 \\sim F4A-F1A
 with sigma of 0.04
 F3-F1 \\sim F3A-F1A
 with sigma of 0.04
3. Uiso/Uaniso restraints and constraints
F2 \\sim F4 \\sim F3 \\sim F1 \\sim B1 \\sim B1A \\sim F1A \\sim F3A \\sim F4A
\\sim F2A: within 1.7A with sigma of 0.02 and sigma for terminal atoms of 0.02
within 1.7A
C29 \\sim C32 \\sim C31 \\sim C30 \\sim C10 \\sim C11 \\sim C12: within 1.7A
with sigma of 0.02 and sigma for terminal atoms of 0.02 within 1.7A
4. Others
 Sof(C10)=Sof(H10A)=Sof(H10B)=Sof(H10C)=Sof(C11)=Sof(H11A)=Sof(H11B)=Sof(H11C)=
 Sof(C12)=Sof(H12A)=Sof(H12B)=Sof(H12C)=1-FVAR(1)
 Sof(C32)=Sof(H32D)=Sof(H32E)=Sof(H32F)=Sof(C31)=Sof(H31D)=Sof(H31E)=Sof(H31F)=
 Sof(C30)=Sof(H30D)=Sof(H30E)=Sof(H30F)=FVAR(1)
 Sof(B1A)=Sof(F1A)=Sof(F3A)=Sof(F4A)=Sof(F2A)=1-FVAR(2)
 Sof(F2)=Sof(F4)=Sof(F3)=Sof(F1)=Sof(B1)=FVAR(2)
5.a Aromatic/amide H refined with riding coordinates:
 C15(H15), C20A(H20A), C17(H17), C20(H20), C17A(H17A), C22A(H22A), C15A(H15A),
 C4A(H4A), C6A(H6A), C22(H22), C5A(H5A), C3A(H3A), C4(H4), C6(H6), C5(H5),
 C3(H3)
5.b Idealised Me refined as rotating group:
 C7(H7A,H7B,H7C), C8A(H8AA,H8AB,H8AC), C8(H8A,H8B,H8C), C7A(H7AA,H7AB,H7AC),
 C28(H28A,H28B,H28C), C27(H27A,H27B,H27C), C26(H26A,H26B,H26C), C28A(H28D,H28E,
 H28F), C32A(H32A,H32B,H32C), C30A(H30A,H30B,H30C), C31A(H31A,H31B,H31C),
 C26A(H26D,H26E,H26F), C27A(H27D,H27E,H27F), C32(H32D,H32E,H32F), C31(H31D,H31E,
 H31F), C30(H30D,H30E,H30F), C10(H10A,H10B,H10C), C11(H11A,H11B,H11C), C12(H12A,
 H12B,H12C)
;
_smtbx_masks_special_details
;
A solvent mask was calculated and 208 electrons were 
found in a volume of 1410\%A^3^ in 3 voids per unit cell. 
This is consistent with the presence of 
0.85[C3H6O1] per formula unit 
which account for 218 electrons 
per unit cell.
;
_smtbx_masks_void_probe_radius 1.2
_smtbx_masks_void_truncation_radius 1.2
_olex2_submission_special_instructions 'No special instructions were received'

loop_
_space_group_symop_operation_xyz
'x, y, z'
'-x, y+1/2, -z+1/2'
'-x, -y, -z'
'x, -y-1/2, z-1/2'

loop_
_atom_site_label
_atom_site_type_symbol
_atom_site_fract_x
_atom_site_fract_y
_atom_site_fract_z
_atom_site_U_iso_or_equiv
_atom_site_adp_type
_atom_site_occupancy
_atom_site_site_symmetry_order
_atom_site_calc_flag
_atom_site_refinement_flags_posn
_atom_site_refinement_flags_adp
_atom_site_refinement_flags_occupancy
_atom_site_disorder_assembly
_atom_site_disorder_group
Cr1 Cr 0.27091(5) 0.25332(2) 0.39504(2) 0.02615(15) Uani 1 1 d . . . . .
F2 F 0.7951(3) 0.30696(16) 0.09938(16) 0.0498(9) Uani 0.888(10) 1 d D U P A 1
N10 N 0.2154(2) 0.33462(10) 0.39459(11) 0.0269(6) Uani 1 1 d . . . . .
N10A N 0.3234(2) 0.17151(10) 0.39627(11) 0.0277(6) Uani 1 1 d . . . . .
F4 F 0.7989(5) 0.21148(19) 0.1138(2) 0.0633(11) Uani 0.888(10) 1 d D U P A 1
F3 F 0.9441(3) 0.2688(2) 0.15890(18) 0.0683(12) Uani 0.888(10) 1 d D U P A 1
N2A N 0.5172(3) 0.23205(10) 0.47210(12) 0.0298(6) Uani 1 1 d . . . . .
N2 N 0.4412(3) 0.33212(11) 0.32359(12) 0.0323(7) Uani 1 1 d . . . . .
N3 N 0.1340(3) 0.19603(11) 0.49726(12) 0.0323(7) Uani 1 1 d . . . . .
N1 N 0.0426(3) 0.27347(11) 0.47073(12) 0.0308(6) Uani 1 1 d . . . . .
N4A N 0.4366(3) 0.31092(11) 0.49646(12) 0.0319(7) Uani 1 1 d . . . . .
N1A N 0.0732(3) 0.17419(11) 0.33044(12) 0.0328(7) Uani 1 1 d . . . . .
N4 N 0.4784(3) 0.24566(11) 0.30274(13) 0.0373(7) Uani 1 1 d . . . . .
N3A N 0.0326(3) 0.26006(11) 0.30677(13) 0.0362(7) Uani 1 1 d . . . . .
F1 F 0.7442(3) 0.2709(2) 0.18400(13) 0.0757(16) Uani 0.888(10) 1 d D U P A 1
C24 C 0.2687(3) 0.38053(12) 0.36803(13) 0.0269(7) Uani 1 1 d . . . . .
C18A C 0.3343(3) 0.07568(13) 0.37428(14) 0.0282(7) Uani 1 1 d . . . . .
C1 C 0.1435(3) 0.23966(12) 0.45927(14) 0.0283(7) Uani 1 1 d . . . . .
C19A C 0.4492(3) 0.09156(13) 0.40421(14) 0.0298(7) Uani 1 1 d . . . . .
C23A C 0.5333(3) 0.17624(12) 0.44899(14) 0.0289(7) Uani 1 1 d . . . . .
C19 C 0.1957(3) 0.43100(12) 0.37272(14) 0.0275(7) Uani 1 1 d . . . . .
C13A C 0.2615(3) 0.12572(12) 0.37043(14) 0.0274(7) Uani 1 1 d . . . . .
C13 C 0.1076(3) 0.35639(12) 0.41602(13) 0.0268(7) Uani 1 1 d . . . . .
C23 C 0.3742(3) 0.38316(13) 0.33665(14) 0.0304(8) Uani 1 1 d . . . . .
C2 C 0.4007(3) 0.27791(13) 0.33307(14) 0.0306(8) Uani 1 1 d . . . . .
C15 C -0.0885(3) 0.35789(13) 0.45933(14) 0.0328(8) Uani 1 1 d . . . . .
H15 H -0.151096 0.338441 0.478624 0.039 Uiso 1 1 calc R U . . .
C24A C 0.4369(3) 0.14947(13) 0.41772(14) 0.0288(7) Uani 1 1 d . . . . .
C14A C 0.1453(3) 0.12345(13) 0.34102(15) 0.0324(8) Uani 1 1 d . . . . .
C18 C 0.0896(3) 0.41446(13) 0.40304(14) 0.0296(7) Uani 1 1 d . . . . .
C20A C 0.5597(3) 0.06149(13) 0.41882(14) 0.0326(8) Uani 1 1 d . . . . .
H20A H 0.566036 0.022366 0.409453 0.039 Uiso 1 1 calc R U . . .
C17 C -0.0181(3) 0.44377(13) 0.41733(15) 0.0331(8) Uani 1 1 d . . . . .
H17 H -0.027599 0.483019 0.408665 0.040 Uiso 1 1 calc R U . . .
C1A C 0.1213(3) 0.22812(13) 0.33513(14) 0.0293(7) Uani 1 1 d . . . . .
C16 C -0.1097(3) 0.41529(13) 0.44394(14) 0.0306(8) Uani 1 1 d . . . . .
C20 C 0.2324(3) 0.48252(13) 0.34932(14) 0.0316(8) Uani 1 1 d . . . . .
H20 H 0.183121 0.515724 0.353383 0.038 Uiso 1 1 calc R U . . .
C17A C 0.2928(3) 0.02439(13) 0.34987(14) 0.0319(8) Uani 1 1 d . . . . .
H17A H 0.344008 -0.008580 0.352932 0.038 Uiso 1 1 calc R U . . .
C2A C 0.4173(3) 0.26751(13) 0.45899(14) 0.0285(7) Uani 1 1 d . . . . .
C22A C 0.6432(3) 0.14642(13) 0.46212(15) 0.0336(8) Uani 1 1 d . . . . .
H22A H 0.710483 0.165404 0.482158 0.040 Uiso 1 1 calc R U . . .
C21A C 0.6589(3) 0.08879(13) 0.44678(15) 0.0320(8) Uani 1 1 d . . . . .
C14 C 0.0189(3) 0.32887(13) 0.44757(14) 0.0297(8) Uani 1 1 d . . . . .
C16A C 0.1768(3) 0.02216(13) 0.32134(14) 0.0331(8) Uani 1 1 d . . . . .
C21 C 0.3406(3) 0.48493(13) 0.32024(15) 0.0343(8) Uani 1 1 d . . . . .
C15A C 0.1052(3) 0.07236(14) 0.31697(15) 0.0344(8) Uani 1 1 d . . . . .
H15A H 0.025919 0.071202 0.296674 0.041 Uiso 1 1 calc R U . . .
C4A C 0.5946(3) 0.25377(14) 0.51605(15) 0.0357(8) Uani 1 1 d . . . . .
H4A H 0.669198 0.237063 0.532277 0.043 Uiso 1 1 calc R U . . .
C6A C 0.5429(3) 0.30294(14) 0.53089(15) 0.0367(8) Uani 1 1 d . . . . .
H6A H 0.574144 0.327824 0.559976 0.044 Uiso 1 1 calc R U . . .
C22 C 0.4094(3) 0.43465(13) 0.31400(15) 0.0344(8) Uani 1 1 d . . . . .
H22 H 0.482958 0.435998 0.293433 0.041 Uiso 1 1 calc R U . . .
C25A C 0.1254(3) -0.03195(14) 0.29125(16) 0.0396(9) Uani 1 1 d . . . . .
C5A C -0.0674(4) 0.22812(16) 0.28737(17) 0.0462(10) Uani 1 1 d . . . . .
H5A H -0.140648 0.241795 0.267202 0.055 Uiso 1 1 calc R U . . .
C3A C -0.0438(3) 0.17453(15) 0.30176(17) 0.0433(9) Uani 1 1 d . . . . .
H3A H -0.096549 0.142656 0.293976 0.052 Uiso 1 1 calc R U . . .
C4 C 0.5431(4) 0.33203(16) 0.29019(17) 0.0451(10) Uani 1 1 d . . . . .
H4 H 0.588629 0.364306 0.278763 0.054 Uiso 1 1 calc R U . . .
C29 C 0.3848(4) 0.54098(14) 0.29451(16) 0.0402(9) Uani 1 1 d D U . . .
C25 C -0.2347(3) 0.44286(14) 0.45771(16) 0.0377(9) Uani 1 1 d . . . . .
C6 C 0.5651(4) 0.27785(16) 0.27710(17) 0.0455(10) Uani 1 1 d . . . . .
H6 H 0.628805 0.264279 0.254297 0.055 Uiso 1 1 calc R U . . .
C29A C 0.7828(3) 0.05883(14) 0.46242(16) 0.0375(9) Uani 1 1 d . . . . .
C5 C 0.0340(4) 0.20303(14) 0.53037(16) 0.0410(9) Uani 1 1 d . . . . .
H5 H 0.010332 0.178219 0.559499 0.049 Uiso 1 1 calc R U . . .
C3 C -0.0239(4) 0.25114(14) 0.51409(16) 0.0415(9) Uani 1 1 d . . . . .
H3 H -0.096398 0.266978 0.529257 0.050 Uiso 1 1 calc R U . . .
C7 C 0.2200(4) 0.14831(15) 0.50632(16) 0.0422(9) Uani 1 1 d . . . . .
H7A H 0.204240 0.120138 0.476296 0.063 Uiso 1 1 calc R U . . .
H7B H 0.207003 0.130786 0.543010 0.063 Uiso 1 1 calc R U . . .
H7C H 0.306508 0.161943 0.505743 0.063 Uiso 1 1 calc R U . . .
C8A C 0.3563(4) 0.36020(14) 0.50398(16) 0.0410(9) Uani 1 1 d . . . . .
H8AA H 0.363634 0.386514 0.472309 0.061 Uiso 1 1 calc R U . . .
H8AB H 0.382128 0.379476 0.539402 0.061 Uiso 1 1 calc R U . . .
H8AC H 0.269068 0.347686 0.505276 0.061 Uiso 1 1 calc R U . . .
C8 C 0.4708(4) 0.18466(14) 0.29228(18) 0.0527(11) Uani 1 1 d . . . . .
H8A H 0.529944 0.164803 0.318564 0.079 Uiso 1 1 calc R U . . .
H8B H 0.491819 0.176761 0.253376 0.079 Uiso 1 1 calc R U . . .
H8C H 0.385540 0.171414 0.297855 0.079 Uiso 1 1 calc R U . . .
C7A C 0.0438(4) 0.31926(14) 0.28987(17) 0.0494(11) Uani 1 1 d . . . . .
H7AA H -0.002883 0.343375 0.314975 0.074 Uiso 1 1 calc R U . . .
H7AB H 0.009533 0.323877 0.250893 0.074 Uiso 1 1 calc R U . . .
H7AC H 0.132262 0.330386 0.292352 0.074 Uiso 1 1 calc R U . . .
C28 C -0.2529(4) 0.43849(17) 0.52081(17) 0.0517(11) Uani 1 1 d . . . . .
H28A H -0.249886 0.398470 0.532281 0.078 Uiso 1 1 calc R U . . .
H28B H -0.334416 0.454643 0.528934 0.078 Uiso 1 1 calc R U . . .
H28C H -0.186225 0.459556 0.541789 0.078 Uiso 1 1 calc R U . . .
C27 C -0.3413(4) 0.41194(17) 0.42515(19) 0.0521(11) Uani 1 1 d . . . . .
H27A H -0.329026 0.414148 0.384581 0.078 Uiso 1 1 calc R U . . .
H27B H -0.421178 0.429772 0.433060 0.078 Uiso 1 1 calc R U . . .
H27C H -0.342120 0.371996 0.436875 0.078 Uiso 1 1 calc R U . . .
C26 C -0.2397(4) 0.50565(15) 0.4408(2) 0.0558(12) Uani 1 1 d . . . . .
H26A H -0.174451 0.526627 0.462830 0.084 Uiso 1 1 calc R U . . .
H26B H -0.321985 0.521331 0.448186 0.084 Uiso 1 1 calc R U . . .
H26C H -0.225660 0.509200 0.400450 0.084 Uiso 1 1 calc R U . . .
C28A C 0.2182(4) -0.08103(17) 0.2982(2) 0.0652(13) Uani 1 1 d . . . . .
H28D H 0.297193 -0.070323 0.282136 0.098 Uiso 1 1 calc R U . . .
H28E H 0.183517 -0.114668 0.278609 0.098 Uiso 1 1 calc R U . . .
H28F H 0.233639 -0.089638 0.338491 0.098 Uiso 1 1 calc R U . . .
C32A C 0.8878(4) 0.08847(19) 0.4320(2) 0.0616(12) Uani 1 1 d . . . . .
H32A H 0.868909 0.086827 0.391097 0.092 Uiso 1 1 calc R U . . .
H32B H 0.967543 0.069227 0.441435 0.092 Uiso 1 1 calc R U . . .
H32C H 0.893758 0.128264 0.444095 0.092 Uiso 1 1 calc R U . . .
C30A C 0.7814(4) -0.00301(16) 0.4450(2) 0.0607(12) Uani 1 1 d . . . . .
H30A H 0.714306 -0.022869 0.463470 0.091 Uiso 1 1 calc R U . . .
H30B H 0.862121 -0.020477 0.456412 0.091 Uiso 1 1 calc R U . . .
H30C H 0.766658 -0.005763 0.403941 0.091 Uiso 1 1 calc R U . . .
C31A C 0.8119(4) 0.06232(18) 0.52626(18) 0.0597(12) Uani 1 1 d . . . . .
H31A H 0.816281 0.102281 0.537884 0.090 Uiso 1 1 calc R U . . .
H31B H 0.892451 0.043820 0.535966 0.090 Uiso 1 1 calc R U . . .
H31C H 0.745703 0.043083 0.545833 0.090 Uiso 1 1 calc R U . . .
C26A C 0.1020(5) -0.01990(19) 0.22870(19) 0.0700(14) Uani 1 1 d . . . . .
H26D H 0.042787 0.011724 0.223485 0.105 Uiso 1 1 calc R U . . .
H26E H 0.066887 -0.053838 0.209735 0.105 Uiso 1 1 calc R U . . .
H26F H 0.181174 -0.009815 0.212442 0.105 Uiso 1 1 calc R U . . .
C27A C 0.0047(4) -0.04960(18) 0.3167(2) 0.0664(14) Uani 1 1 d . . . . .
H27D H 0.021572 -0.058857 0.356673 0.100 Uiso 1 1 calc R U . . .
H27E H -0.029849 -0.083057 0.296642 0.100 Uiso 1 1 calc R U . . .
H27F H -0.055779 -0.018317 0.313097 0.100 Uiso 1 1 calc R U . . .
B1 B 0.8216(5) 0.2641(3) 0.1400(2) 0.0473(15) Uani 0.888(10) 1 d D U P A 1
C32 C 0.5131(6) 0.5358(3) 0.2687(4) 0.060(2) Uani 0.632(6) 1 d D U P B 1
H32D H 0.575554 0.522530 0.297596 0.089 Uiso 0.632(6) 1 calc R U P B 1
H32E H 0.538238 0.573057 0.254655 0.089 Uiso 0.632(6) 1 calc R U P B 1
H32F H 0.507142 0.508613 0.237345 0.089 Uiso 0.632(6) 1 calc R U P B 1
C31 C 0.4018(9) 0.5858(3) 0.3414(3) 0.071(2) Uani 0.632(6) 1 d D U P B 1
H31D H 0.319790 0.596242 0.354636 0.106 Uiso 0.632(6) 1 calc R U P B 1
H31E H 0.442120 0.619657 0.326542 0.106 Uiso 0.632(6) 1 calc R U P B 1
H31F H 0.454403 0.570247 0.372925 0.106 Uiso 0.632(6) 1 calc R U P B 1
C30 C 0.2890(7) 0.5594(3) 0.2486(4) 0.072(2) Uani 0.632(6) 1 d D U P B 1
H30D H 0.294856 0.534698 0.215563 0.108 Uiso 0.632(6) 1 calc R U P B 1
H30E H 0.305333 0.598812 0.237915 0.108 Uiso 0.632(6) 1 calc R U P B 1
H30F H 0.204826 0.556530 0.262599 0.108 Uiso 0.632(6) 1 calc R U P B 1
C10 C 0.3861(16) 0.5346(5) 0.2313(5) 0.072(4) Uani 0.368(6) 1 d D U P B 2
H10A H 0.433296 0.500418 0.222239 0.108 Uiso 0.368(6) 1 calc R U P B 2
H10B H 0.425935 0.568031 0.215336 0.108 Uiso 0.368(6) 1 calc R U P B 2
H10C H 0.299957 0.531292 0.215104 0.108 Uiso 0.368(6) 1 calc R U P B 2
C11 C 0.5118(11) 0.5559(5) 0.3197(7) 0.069(4) Uani 0.368(6) 1 d D U P B 2
H11A H 0.508345 0.559873 0.360681 0.104 Uiso 0.368(6) 1 calc R U P B 2
H11B H 0.539236 0.591816 0.303563 0.104 Uiso 0.368(6) 1 calc R U P B 2
H11C H 0.571073 0.525698 0.311279 0.104 Uiso 0.368(6) 1 calc R U P B 2
C12 C 0.2907(12) 0.5910(4) 0.3062(6) 0.063(3) Uani 0.368(6) 1 d D U P B 2
H12A H 0.209409 0.583275 0.286438 0.095 Uiso 0.368(6) 1 calc R U P B 2
H12B H 0.324256 0.626899 0.292400 0.095 Uiso 0.368(6) 1 calc R U P B 2
H12C H 0.280285 0.593912 0.346837 0.095 Uiso 0.368(6) 1 calc R U P B 2
B1A B 0.810(3) 0.2358(17) 0.1435(13) 0.066(4) Uani 0.112(10) 1 d D U P A 2
F1A F 0.728(2) 0.228(2) 0.1844(10) 0.081(7) Uani 0.112(10) 1 d D U P A 2
F3A F 0.930(3) 0.2443(17) 0.1658(16) 0.072(6) Uani 0.112(10) 1 d D U P A 2
F4A F 0.798(4) 0.1919(15) 0.1046(15) 0.057(7) Uani 0.112(10) 1 d D U P A 2
F2A F 0.783(3) 0.2865(15) 0.1136(14) 0.060(6) Uani 0.112(10) 1 d D U P A 2

loop_
_atom_site_aniso_label
_atom_site_aniso_U_11
_atom_site_aniso_U_22
_atom_site_aniso_U_33
_atom_site_aniso_U_23
_atom_site_aniso_U_13
_atom_site_aniso_U_12
Cr1 0.0295(3) 0.0189(3) 0.0300(3) 0.0004(2) 0.0012(2) 0.0019(2)
F2 0.0566(19) 0.052(2) 0.041(2) 0.0048(14) 0.0032(14) -0.0002(15)
N10 0.0289(15) 0.0214(14) 0.0311(16) 0.0017(11) 0.0059(12) -0.0005(11)
N10A 0.0295(15) 0.0212(14) 0.0319(16) -0.0008(11) -0.0015(12) -0.0006(11)
F4 0.068(2) 0.052(3) 0.070(3) 0.008(2) 0.004(2) -0.002(2)
F3 0.0479(19) 0.104(3) 0.052(2) 0.001(2) -0.0047(15) 0.0037(19)
N2A 0.0342(16) 0.0206(14) 0.0340(16) -0.0017(11) -0.0034(13) 0.0004(11)
N2 0.0327(16) 0.0223(14) 0.0428(18) 0.0023(12) 0.0101(14) 0.0044(11)
N3 0.0375(17) 0.0240(15) 0.0360(17) 0.0054(12) 0.0069(14) 0.0010(12)
N1 0.0335(16) 0.0220(14) 0.0376(17) 0.0018(12) 0.0092(13) 0.0007(11)
N4A 0.0375(17) 0.0228(14) 0.0352(17) -0.0027(12) -0.0002(14) -0.0003(12)
N1A 0.0311(16) 0.0286(15) 0.0378(17) 0.0006(12) -0.0063(13) 0.0002(12)
N4 0.0407(17) 0.0301(16) 0.0422(18) -0.0002(13) 0.0118(14) 0.0057(13)
N3A 0.0377(17) 0.0287(16) 0.0412(18) 0.0025(12) -0.0047(14) 0.0056(12)
F1 0.0545(19) 0.128(4) 0.0466(18) 0.021(2) 0.0197(15) 0.026(2)
C24 0.0314(19) 0.0221(16) 0.0274(18) 0.0000(13) 0.0039(15) -0.0010(13)
C18A 0.0282(18) 0.0213(16) 0.0349(19) -0.0012(13) 0.0000(15) 0.0016(13)
C1 0.0308(18) 0.0236(17) 0.0304(18) 0.0014(13) 0.0011(15) -0.0011(13)
C19A 0.0337(19) 0.0231(17) 0.0324(19) 0.0015(13) -0.0007(15) -0.0004(13)
C23A 0.037(2) 0.0191(16) 0.0302(19) -0.0014(13) -0.0001(15) 0.0028(13)
C19 0.0323(19) 0.0210(16) 0.0293(18) 0.0013(13) 0.0021(15) -0.0009(13)
C13A 0.0295(18) 0.0212(16) 0.0313(19) 0.0011(13) 0.0002(15) 0.0002(13)
C13 0.0280(18) 0.0205(16) 0.0319(19) 0.0000(13) 0.0030(15) 0.0010(13)
C23 0.035(2) 0.0261(17) 0.0307(19) 0.0004(14) 0.0040(15) 0.0007(14)
C2 0.0326(19) 0.0264(18) 0.0326(19) -0.0010(14) -0.0012(15) 0.0047(14)
C15 0.036(2) 0.0277(18) 0.035(2) -0.0014(14) 0.0071(16) 0.0017(14)
C24A 0.0310(18) 0.0231(17) 0.0320(19) -0.0017(13) -0.0002(15) 0.0027(13)
C14A 0.038(2) 0.0215(17) 0.038(2) 0.0020(14) 0.0031(16) 0.0023(14)
C18 0.0356(19) 0.0239(17) 0.0291(18) -0.0014(13) 0.0013(15) 0.0028(14)
C20A 0.038(2) 0.0206(17) 0.040(2) -0.0001(14) 0.0021(16) 0.0025(14)
C17 0.041(2) 0.0195(16) 0.039(2) -0.0020(14) -0.0009(17) 0.0034(14)
C1A 0.0317(19) 0.0256(17) 0.0306(19) 0.0013(14) 0.0009(15) 0.0047(14)
C16 0.0333(19) 0.0253(17) 0.0329(19) -0.0052(14) 0.0003(15) 0.0039(14)
C20 0.040(2) 0.0214(17) 0.033(2) 0.0029(13) 0.0006(16) 0.0003(14)
C17A 0.039(2) 0.0245(17) 0.033(2) -0.0009(14) 0.0014(16) 0.0025(14)
C2A 0.0341(19) 0.0199(16) 0.0315(19) 0.0005(13) 0.0030(15) 0.0006(13)
C22A 0.0307(19) 0.0289(18) 0.041(2) 0.0012(15) -0.0026(16) 0.0005(14)
C21A 0.033(2) 0.0227(17) 0.040(2) 0.0033(14) 0.0035(16) 0.0034(14)
C14 0.036(2) 0.0210(16) 0.0327(19) 0.0013(13) 0.0037(16) 0.0002(13)
C16A 0.040(2) 0.0254(18) 0.034(2) -0.0050(14) 0.0033(17) -0.0039(14)
C21 0.042(2) 0.0260(18) 0.035(2) 0.0043(14) 0.0011(17) -0.0043(14)
C15A 0.033(2) 0.0310(19) 0.038(2) -0.0039(15) -0.0032(16) -0.0006(14)
C4A 0.0341(19) 0.0293(19) 0.043(2) -0.0058(15) -0.0066(16) 0.0012(15)
C6A 0.041(2) 0.0302(19) 0.038(2) -0.0059(15) -0.0051(17) -0.0033(15)
C22 0.035(2) 0.0304(19) 0.038(2) 0.0046(15) 0.0062(16) -0.0034(14)
C25A 0.045(2) 0.0266(19) 0.047(2) -0.0099(16) -0.0027(18) -0.0035(15)
C5A 0.036(2) 0.045(2) 0.055(3) -0.0002(19) -0.0149(19) 0.0049(17)
C3A 0.036(2) 0.034(2) 0.058(3) -0.0028(17) -0.0126(19) 0.0026(15)
C4 0.043(2) 0.035(2) 0.059(3) 0.0059(17) 0.021(2) 0.0001(16)
C29 0.052(2) 0.0196(17) 0.050(2) 0.0055(15) 0.0107(19) -0.0026(15)
C25 0.037(2) 0.0321(19) 0.045(2) -0.0006(16) 0.0089(17) 0.0058(15)
C6 0.045(2) 0.044(2) 0.050(2) 0.0061(18) 0.022(2) 0.0049(18)
C29A 0.034(2) 0.0313(19) 0.047(2) 0.0018(16) -0.0012(17) 0.0034(15)
C5 0.049(2) 0.030(2) 0.045(2) 0.0082(16) 0.0152(19) -0.0012(16)
C3 0.045(2) 0.034(2) 0.048(2) 0.0094(17) 0.0182(18) 0.0039(17)
C7 0.050(2) 0.034(2) 0.043(2) 0.0113(16) 0.0040(18) 0.0067(16)
C8A 0.055(2) 0.0281(19) 0.040(2) -0.0083(15) -0.0006(18) 0.0088(16)
C8 0.079(3) 0.0235(19) 0.058(3) -0.0034(17) 0.025(2) 0.0075(18)
C7A 0.069(3) 0.025(2) 0.052(3) 0.0059(16) -0.015(2) 0.0036(18)
C28 0.052(3) 0.049(2) 0.056(3) -0.0082(19) 0.013(2) 0.0102(19)
C27 0.033(2) 0.056(3) 0.067(3) -0.003(2) -0.001(2) 0.0061(18)
C26 0.048(3) 0.033(2) 0.089(3) 0.005(2) 0.023(2) 0.0155(18)
C28A 0.064(3) 0.038(2) 0.093(4) -0.030(2) -0.008(3) 0.001(2)
C32A 0.046(3) 0.058(3) 0.081(3) 0.006(2) 0.008(2) 0.009(2)
C30A 0.054(3) 0.037(2) 0.089(4) -0.002(2) -0.010(2) 0.0189(19)
C31A 0.059(3) 0.062(3) 0.057(3) 0.011(2) -0.011(2) 0.020(2)
C26A 0.100(4) 0.051(3) 0.057(3) -0.019(2) -0.012(3) -0.011(2)
C27A 0.066(3) 0.043(2) 0.091(4) -0.027(2) 0.013(3) -0.024(2)
B1 0.044(3) 0.065(4) 0.032(3) 0.012(3) 0.001(2) 0.017(3)
C32 0.059(4) 0.031(3) 0.092(6) 0.017(3) 0.034(4) -0.005(3)
C31 0.110(6) 0.037(4) 0.068(5) -0.003(3) 0.030(5) -0.031(4)
C30 0.063(5) 0.066(5) 0.085(6) 0.048(4) -0.011(4) -0.022(4)
C10 0.096(9) 0.049(6) 0.073(7) 0.020(6) 0.019(7) -0.018(6)
C11 0.067(7) 0.047(6) 0.093(8) 0.018(6) 0.006(7) -0.022(5)
C12 0.087(8) 0.024(5) 0.080(8) 0.018(5) 0.019(7) 0.001(5)
B1A 0.063(8) 0.092(8) 0.045(8) 0.006(8) 0.010(7) 0.008(8)
F1A 0.077(12) 0.129(14) 0.040(10) 0.013(12) 0.028(9) -0.005(12)
F3A 0.063(10) 0.098(12) 0.056(10) 0.010(11) 0.003(9) 0.013(10)
F4A 0.055(11) 0.070(14) 0.050(11) -0.001(11) 0.028(10) 0.009(12)
F2A 0.064(10) 0.077(12) 0.042(11) 0.006(10) 0.011(10) -0.013(11)

loop_
_atom_type_symbol
_atom_type_description
_atom_type_scat_dispersion_real
_atom_type_scat_dispersion_imag
_atom_type_scat_source
C C 0.0033 0.0016 'International Tables Vol C Tables 4.2.6.8 and 6.1.1.4'
H H 0.0000 0.0000 'International Tables Vol C Tables 4.2.6.8 and 6.1.1.4'
B B 0.0013 0.0007 'International Tables Vol C Tables 4.2.6.8 and 6.1.1.4'
Cr Cr 0.3209 0.6236 'International Tables Vol C Tables 4.2.6.8 and 6.1.1.4'
F F 0.0171 0.0103 'International Tables Vol C Tables 4.2.6.8 and 6.1.1.4'
N N 0.0061 0.0033 'International Tables Vol C Tables 4.2.6.8 and 6.1.1.4'
O O 0.0106 0.0060 'International Tables Vol C Tables 4.2.6.8 and 6.1.1.4'

loop_
_geom_angle_atom_site_label_1
_geom_angle_atom_site_label_2
_geom_angle_atom_site_label_3
_geom_angle
_geom_angle_site_symmetry_1
_geom_angle_site_symmetry_3
_geom_angle_publ_flag
N10 Cr1 N10A 178.85(11) . . ?
N10 Cr1 C1 86.90(11) . . ?
N10 Cr1 C2 86.71(11) . . ?
N10 Cr1 C1A 92.90(11) . . ?
N10 Cr1 C2A 93.39(11) . . ?
N10A Cr1 C1 92.01(11) . . ?
N10A Cr1 C2 94.40(11) . . ?
N10A Cr1 C1A 86.67(11) . . ?
N10A Cr1 C2A 86.96(11) . . ?
C1 Cr1 C2 173.00(12) . . ?
C1 Cr1 C1A 87.04(13) . . ?
C1 Cr1 C2A 89.37(12) . . ?
C2 Cr1 C1A 96.13(13) . . ?
C2A Cr1 C2 88.16(13) . . ?
C2A Cr1 C1A 172.57(12) . . ?
C24 N10 Cr1 128.0(2) . . ?
C13 N10 Cr1 127.2(2) . . ?
C13 N10 C24 104.6(2) . . ?
C13A N10A Cr1 127.8(2) . . ?
C13A N10A C24A 104.8(2) . . ?
C24A N10A Cr1 127.0(2) . . ?
C2A N2A C23A 125.2(3) . . ?
C2A N2A C4A 111.5(3) . . ?
C4A N2A C23A 122.8(3) . . ?
C2 N2 C23 125.1(3) . . ?
C2 N2 C4 111.1(3) . . ?
C4 N2 C23 122.8(3) . . ?
C1 N3 C5 112.0(3) . . ?
C1 N3 C7 127.0(3) . . ?
C5 N3 C7 120.9(3) . . ?
C1 N1 C14 124.9(3) . . ?
C1 N1 C3 111.6(3) . . ?
C3 N1 C14 122.9(3) . . ?
C2A N4A C6A 112.0(3) . . ?
C2A N4A C8A 127.4(3) . . ?
C6A N4A C8A 120.6(3) . . ?
C1A N1A C14A 124.1(3) . . ?
C1A N1A C3A 110.9(3) . . ?
C3A N1A C14A 123.4(3) . . ?
C2 N4 C6 112.2(3) . . ?
C2 N4 C8 127.5(3) . . ?
C6 N4 C8 120.2(3) . . ?
C1A N3A C5A 111.9(3) . . ?
C1A N3A C7A 126.9(3) . . ?
C5A N3A C7A 120.6(3) . . ?
N10 C24 C19 111.7(3) . . ?
C23 C24 N10 130.2(3) . . ?
C23 C24 C19 118.0(3) . . ?
C13A C18A C19A 105.6(3) . . ?
C17A C18A C19A 132.2(3) . . ?
C17A C18A C13A 122.1(3) . . ?
N3 C1 Cr1 131.1(2) . . ?
N3 C1 N1 102.3(3) . . ?
N1 C1 Cr1 126.5(2) . . ?
C24A C19A C18A 106.0(3) . . ?
C20A C19A C18A 132.6(3) . . ?
C20A C19A C24A 121.4(3) . . ?
C24A C23A N2A 121.2(3) . . ?
C24A C23A C22A 118.9(3) . . ?
C22A C23A N2A 119.7(3) . . ?
C24 C19 C18 105.4(3) . . ?
C20 C19 C24 121.5(3) . . ?
C20 C19 C18 133.1(3) . . ?
N10A C13A C18A 111.9(3) . . ?
N10A C13A C14A 129.8(3) . . ?
C14A C13A C18A 118.3(3) . . ?
N10 C13 C18 112.6(3) . . ?
N10 C13 C14 129.0(3) . . ?
C14 C13 C18 118.4(3) . . ?
C24 C23 N2 120.5(3) . . ?
C22 C23 N2 119.7(3) . . ?
C22 C23 C24 119.6(3) . . ?
N2 C2 Cr1 125.7(2) . . ?
N4 C2 Cr1 130.3(2) . . ?
N4 C2 N2 102.9(3) . . ?
C16 C15 H15 118.5 . . ?
C14 C15 H15 118.5 . . ?
C14 C15 C16 122.9(3) . . ?
N10A C24A C19A 111.7(3) . . ?
C23A C24A N10A 129.3(3) . . ?
C23A C24A C19A 119.0(3) . . ?
C13A C14A N1A 120.7(3) . . ?
C15A C14A N1A 119.9(3) . . ?
C15A C14A C13A 119.1(3) . . ?
C13 C18 C19 105.7(3) . . ?
C17 C18 C19 132.4(3) . . ?
C17 C18 C13 121.8(3) . . ?
C19A C20A H20A 120.1 . . ?
C21A C20A C19A 119.9(3) . . ?
C21A C20A H20A 120.1 . . ?
C18 C17 H17 120.3 . . ?
C16 C17 C18 119.4(3) . . ?
C16 C17 H17 120.3 . . ?
N1A C1A Cr1 124.6(2) . . ?
N3A C1A Cr1 130.0(2) . . ?
N3A C1A N1A 103.0(3) . . ?
C15 C16 C25 118.4(3) . . ?
C17 C16 C15 118.6(3) . . ?
C17 C16 C25 123.0(3) . . ?
C19 C20 H20 120.1 . . ?
C21 C20 C19 119.7(3) . . ?
C21 C20 H20 120.1 . . ?
C18A C17A H17A 120.3 . . ?
C16A C17A C18A 119.4(3) . . ?
C16A C17A H17A 120.3 . . ?
N2A C2A Cr1 126.2(2) . . ?
N4A C2A Cr1 131.0(2) . . ?
N4A C2A N2A 102.8(3) . . ?
C23A C22A H22A 118.7 . . ?
C23A C22A C21A 122.5(3) . . ?
C21A C22A H22A 118.7 . . ?
C20A C21A C22A 118.1(3) . . ?
C20A C21A C29A 122.3(3) . . ?
C22A C21A C29A 119.6(3) . . ?
C13 C14 N1 121.1(3) . . ?
C15 C14 N1 120.2(3) . . ?
C15 C14 C13 118.5(3) . . ?
C17A C16A C15A 118.3(3) . . ?
C17A C16A C25A 122.9(3) . . ?
C15A C16A C25A 118.7(3) . . ?
C20 C21 C22 118.5(3) . . ?
C20 C21 C29 121.2(3) . . ?
C22 C21 C29 120.3(3) . . ?
C14A C15A C16A 122.8(3) . . ?
C14A C15A H15A 118.6 . . ?
C16A C15A H15A 118.6 . . ?
N2A C4A H4A 126.9 . . ?
C6A C4A N2A 106.1(3) . . ?
C6A C4A H4A 126.9 . . ?
N4A C6A H6A 126.2 . . ?
C4A C6A N4A 107.6(3) . . ?
C4A C6A H6A 126.2 . . ?
C23 C22 C21 122.6(3) . . ?
C23 C22 H22 118.7 . . ?
C21 C22 H22 118.7 . . ?
C28A C25A C16A 111.2(3) . . ?
C26A C25A C16A 109.4(3) . . ?
C26A C25A C28A 108.5(4) . . ?
C27A C25A C16A 109.3(3) . . ?
C27A C25A C28A 108.3(3) . . ?
C27A C25A C26A 110.2(4) . . ?
N3A C5A H5A 126.2 . . ?
C3A C5A N3A 107.7(3) . . ?
C3A C5A H5A 126.2 . . ?
N1A C3A H3A 126.8 . . ?
C5A C3A N1A 106.5(3) . . ?
C5A C3A H3A 126.8 . . ?
N2 C4 H4 126.6 . . ?
C6 C4 N2 106.8(3) . . ?
C6 C4 H4 126.6 . . ?
C21 C29 C32 113.1(3) . . ?
C21 C29 C12 110.8(5) . . ?
C31 C29 C21 109.1(4) . . ?
C31 C29 C32 105.8(5) . . ?
C30 C29 C21 108.6(4) . . ?
C30 C29 C32 108.5(5) . . ?
C30 C29 C31 111.7(5) . . ?
C10 C29 C21 109.3(5) . . ?
C10 C29 C12 106.9(8) . . ?
C11 C29 C21 109.6(5) . . ?
C11 C29 C10 111.1(9) . . ?
C11 C29 C12 109.2(8) . . ?
C28 C25 C16 110.0(3) . . ?
C28 C25 C26 108.6(3) . . ?
C27 C25 C16 109.0(3) . . ?
C27 C25 C28 109.3(3) . . ?
C27 C25 C26 108.3(3) . . ?
C26 C25 C16 111.6(3) . . ?
N4 C6 H6 126.5 . . ?
C4 C6 N4 107.0(3) . . ?
C4 C6 H6 126.5 . . ?
C21A C29A C32A 108.9(3) . . ?
C21A C29A C31A 109.8(3) . . ?
C30A C29A C21A 112.5(3) . . ?
C30A C29A C32A 107.8(3) . . ?
C30A C29A C31A 108.7(3) . . ?
C31A C29A C32A 109.2(3) . . ?
N3 C5 H5 126.3 . . ?
C3 C5 N3 107.4(3) . . ?
C3 C5 H5 126.3 . . ?
N1 C3 H3 126.7 . . ?
C5 C3 N1 106.6(3) . . ?
C5 C3 H3 126.7 . . ?
N3 C7 H7A 109.5 . . ?
N3 C7 H7B 109.5 . . ?
N3 C7 H7C 109.5 . . ?
H7A C7 H7B 109.5 . . ?
H7A C7 H7C 109.5 . . ?
H7B C7 H7C 109.5 . . ?
N4A C8A H8AA 109.5 . . ?
N4A C8A H8AB 109.5 . . ?
N4A C8A H8AC 109.5 . . ?
H8AA C8A H8AB 109.5 . . ?
H8AA C8A H8AC 109.5 . . ?
H8AB C8A H8AC 109.5 . . ?
N4 C8 H8A 109.5 . . ?
N4 C8 H8B 109.5 . . ?
N4 C8 H8C 109.5 . . ?
H8A C8 H8B 109.5 . . ?
H8A C8 H8C 109.5 . . ?
H8B C8 H8C 109.5 . . ?
N3A C7A H7AA 109.5 . . ?
N3A C7A H7AB 109.5 . . ?
N3A C7A H7AC 109.5 . . ?
H7AA C7A H7AB 109.5 . . ?
H7AA C7A H7AC 109.5 . . ?
H7AB C7A H7AC 109.5 . . ?
C25 C28 H28A 109.5 . . ?
C25 C28 H28B 109.5 . . ?
C25 C28 H28C 109.5 . . ?
H28A C28 H28B 109.5 . . ?
H28A C28 H28C 109.5 . . ?
H28B C28 H28C 109.5 . . ?
C25 C27 H27A 109.5 . . ?
C25 C27 H27B 109.5 . . ?
C25 C27 H27C 109.5 . . ?
H27A C27 H27B 109.5 . . ?
H27A C27 H27C 109.5 . . ?
H27B C27 H27C 109.5 . . ?
C25 C26 H26A 109.5 . . ?
C25 C26 H26B 109.5 . . ?
C25 C26 H26C 109.5 . . ?
H26A C26 H26B 109.5 . . ?
H26A C26 H26C 109.5 . . ?
H26B C26 H26C 109.5 . . ?
C25A C28A H28D 109.5 . . ?
C25A C28A H28E 109.5 . . ?
C25A C28A H28F 109.5 . . ?
H28D C28A H28E 109.5 . . ?
H28D C28A H28F 109.5 . . ?
H28E C28A H28F 109.5 . . ?
C29A C32A H32A 109.5 . . ?
C29A C32A H32B 109.5 . . ?
C29A C32A H32C 109.5 . . ?
H32A C32A H32B 109.5 . . ?
H32A C32A H32C 109.5 . . ?
H32B C32A H32C 109.5 . . ?
C29A C30A H30A 109.5 . . ?
C29A C30A H30B 109.5 . . ?
C29A C30A H30C 109.5 . . ?
H30A C30A H30B 109.5 . . ?
H30A C30A H30C 109.5 . . ?
H30B C30A H30C 109.5 . . ?
C29A C31A H31A 109.5 . . ?
C29A C31A H31B 109.5 . . ?
C29A C31A H31C 109.5 . . ?
H31A C31A H31B 109.5 . . ?
H31A C31A H31C 109.5 . . ?
H31B C31A H31C 109.5 . . ?
C25A C26A H26D 109.5 . . ?
C25A C26A H26E 109.5 . . ?
C25A C26A H26F 109.5 . . ?
H26D C26A H26E 109.5 . . ?
H26D C26A H26F 109.5 . . ?
H26E C26A H26F 109.5 . . ?
C25A C27A H27D 109.5 . . ?
C25A C27A H27E 109.5 . . ?
C25A C27A H27F 109.5 . . ?
H27D C27A H27E 109.5 . . ?
H27D C27A H27F 109.5 . . ?
H27E C27A H27F 109.5 . . ?
F4 B1 F2 107.8(4) . . ?
F3 B1 F2 108.5(5) . . ?
F3 B1 F4 110.8(5) . . ?
F3 B1 F1 110.4(4) . . ?
F1 B1 F2 109.1(4) . . ?
F1 B1 F4 110.1(5) . . ?
C29 C32 H32D 109.5 . . ?
C29 C32 H32E 109.5 . . ?
C29 C32 H32F 109.5 . . ?
H32D C32 H32E 109.5 . . ?
H32D C32 H32F 109.5 . . ?
H32E C32 H32F 109.5 . . ?
C29 C31 H31D 109.5 . . ?
C29 C31 H31E 109.5 . . ?
C29 C31 H31F 109.5 . . ?
H31D C31 H31E 109.5 . . ?
H31D C31 H31F 109.5 . . ?
H31E C31 H31F 109.5 . . ?
C29 C30 H30D 109.5 . . ?
C29 C30 H30E 109.5 . . ?
C29 C30 H30F 109.5 . . ?
H30D C30 H30E 109.5 . . ?
H30D C30 H30F 109.5 . . ?
H30E C30 H30F 109.5 . . ?
C29 C10 H10A 109.5 . . ?
C29 C10 H10B 109.5 . . ?
C29 C10 H10C 109.5 . . ?
H10A C10 H10B 109.5 . . ?
H10A C10 H10C 109.5 . . ?
H10B C10 H10C 109.5 . . ?
C29 C11 H11A 109.5 . . ?
C29 C11 H11B 109.5 . . ?
C29 C11 H11C 109.5 . . ?
H11A C11 H11B 109.5 . . ?
H11A C11 H11C 109.5 . . ?
H11B C11 H11C 109.5 . . ?
C29 C12 H12A 109.5 . . ?
C29 C12 H12B 109.5 . . ?
C29 C12 H12C 109.5 . . ?
H12A C12 H12B 109.5 . . ?
H12A C12 H12C 109.5 . . ?
H12B C12 H12C 109.5 . . ?
F1A B1A F3A 112(2) . . ?
F1A B1A F4A 110(2) . . ?
F1A B1A F2A 110(2) . . ?
F3A B1A F4A 114(3) . . ?
F3A B1A F2A 103(2) . . ?
F4A B1A F2A 107(2) . . ?

loop_
_geom_bond_atom_site_label_1
_geom_bond_atom_site_label_2
_geom_bond_distance
_geom_bond_site_symmetry_2
_geom_bond_publ_flag
Cr1 N10 2.002(2) . ?
Cr1 N10A 2.004(2) . ?
Cr1 C1 2.127(3) . ?
Cr1 C2 2.159(3) . ?
Cr1 C1A 2.160(3) . ?
Cr1 C2A 2.141(3) . ?
F2 B1 1.412(6) . ?
N10 C24 1.389(4) . ?
N10 C13 1.385(4) . ?
N10A C13A 1.387(4) . ?
N10A C24A 1.389(4) . ?
F4 B1 1.399(7) . ?
F3 B1 1.364(6) . ?
N2A C23A 1.437(4) . ?
N2A C2A 1.376(4) . ?
N2A C4A 1.390(4) . ?
N2 C23 1.441(4) . ?
N2 C2 1.369(4) . ?
N2 C4 1.385(4) . ?
N3 C1 1.373(4) . ?
N3 C5 1.373(4) . ?
N3 C7 1.459(4) . ?
N1 C1 1.380(4) . ?
N1 C14 1.431(4) . ?
N1 C3 1.387(4) . ?
N4A C2A 1.362(4) . ?
N4A C6A 1.373(4) . ?
N4A C8A 1.460(4) . ?
N1A C14A 1.435(4) . ?
N1A C1A 1.371(4) . ?
N1A C3A 1.389(4) . ?
N4 C2 1.362(4) . ?
N4 C6 1.367(5) . ?
N4 C8 1.458(4) . ?
N3A C1A 1.357(4) . ?
N3A C5A 1.364(5) . ?
N3A C7A 1.456(4) . ?
F1 B1 1.380(6) . ?
C24 C19 1.429(4) . ?
C24 C23 1.389(4) . ?
C18A C19A 1.432(5) . ?
C18A C13A 1.411(4) . ?
C18A C17A 1.399(4) . ?
C19A C24A 1.407(4) . ?
C19A C20A 1.403(5) . ?
C23A C24A 1.385(5) . ?
C23A C22A 1.389(4) . ?
C19 C18 1.433(5) . ?
C19 C20 1.399(4) . ?
C13A C14A 1.390(5) . ?
C13 C18 1.411(4) . ?
C13 C14 1.400(4) . ?
C23 C22 1.386(4) . ?
C15 H15 0.9500 . ?
C15 C16 1.413(4) . ?
C15 C14 1.379(4) . ?
C14A C15A 1.388(4) . ?
C18 C17 1.401(5) . ?
C20A H20A 0.9500 . ?
C20A C21A 1.377(5) . ?
C17 H17 0.9500 . ?
C17 C16 1.370(5) . ?
C16 C25 1.539(5) . ?
C20 H20 0.9500 . ?
C20 C21 1.383(5) . ?
C17A H17A 0.9500 . ?
C17A C16A 1.378(5) . ?
C22A H22A 0.9500 . ?
C22A C21A 1.416(4) . ?
C21A C29A 1.527(5) . ?
C16A C15A 1.408(5) . ?
C16A C25A 1.544(4) . ?
C21 C22 1.405(5) . ?
C21 C29 1.539(4) . ?
C15A H15A 0.9500 . ?
C4A H4A 0.9500 . ?
C4A C6A 1.338(5) . ?
C6A H6A 0.9500 . ?
C22 H22 0.9500 . ?
C25A C28A 1.526(5) . ?
C25A C26A 1.517(6) . ?
C25A C27A 1.514(6) . ?
C5A H5A 0.9500 . ?
C5A C3A 1.326(5) . ?
C3A H3A 0.9500 . ?
C4 H4 0.9500 . ?
C4 C6 1.336(5) . ?
C29 C32 1.540(7) . ?
C29 C31 1.536(7) . ?
C29 C30 1.514(8) . ?
C29 C10 1.508(12) . ?
C29 C11 1.492(11) . ?
C29 C12 1.584(10) . ?
C25 C28 1.524(5) . ?
C25 C27 1.523(5) . ?
C25 C26 1.531(5) . ?
C6 H6 0.9500 . ?
C29A C32A 1.536(5) . ?
C29A C30A 1.512(5) . ?
C29A C31A 1.530(5) . ?
C5 H5 0.9500 . ?
C5 C3 1.336(5) . ?
C3 H3 0.9500 . ?
C7 H7A 0.9800 . ?
C7 H7B 0.9800 . ?
C7 H7C 0.9800 . ?
C8A H8AA 0.9800 . ?
C8A H8AB 0.9800 . ?
C8A H8AC 0.9800 . ?
C8 H8A 0.9800 . ?
C8 H8B 0.9800 . ?
C8 H8C 0.9800 . ?
C7A H7AA 0.9800 . ?
C7A H7AB 0.9800 . ?
C7A H7AC 0.9800 . ?
C28 H28A 0.9800 . ?
C28 H28B 0.9800 . ?
C28 H28C 0.9800 . ?
C27 H27A 0.9800 . ?
C27 H27B 0.9800 . ?
C27 H27C 0.9800 . ?
C26 H26A 0.9800 . ?
C26 H26B 0.9800 . ?
C26 H26C 0.9800 . ?
C28A H28D 0.9800 . ?
C28A H28E 0.9800 . ?
C28A H28F 0.9800 . ?
C32A H32A 0.9800 . ?
C32A H32B 0.9800 . ?
C32A H32C 0.9800 . ?
C30A H30A 0.9800 . ?
C30A H30B 0.9800 . ?
C30A H30C 0.9800 . ?
C31A H31A 0.9800 . ?
C31A H31B 0.9800 . ?
C31A H31C 0.9800 . ?
C26A H26D 0.9800 . ?
C26A H26E 0.9800 . ?
C26A H26F 0.9800 . ?
C27A H27D 0.9800 . ?
C27A H27E 0.9800 . ?
C27A H27F 0.9800 . ?
C32 H32D 0.9800 . ?
C32 H32E 0.9800 . ?
C32 H32F 0.9800 . ?
C31 H31D 0.9800 . ?
C31 H31E 0.9800 . ?
C31 H31F 0.9800 . ?
C30 H30D 0.9800 . ?
C30 H30E 0.9800 . ?
C30 H30F 0.9800 . ?
C10 H10A 0.9800 . ?
C10 H10B 0.9800 . ?
C10 H10C 0.9800 . ?
C11 H11A 0.9800 . ?
C11 H11B 0.9800 . ?
C11 H11C 0.9800 . ?
C12 H12A 0.9800 . ?
C12 H12B 0.9800 . ?
C12 H12C 0.9800 . ?
B1A F1A 1.362(19) . ?
B1A F3A 1.371(19) . ?
B1A F4A 1.39(2) . ?
B1A F2A 1.41(2) . ?

loop_
_geom_torsion_atom_site_label_1
_geom_torsion_atom_site_label_2
_geom_torsion_atom_site_label_3
_geom_torsion_atom_site_label_4
_geom_torsion
_geom_torsion_site_symmetry_1
_geom_torsion_site_symmetry_2
_geom_torsion_site_symmetry_3
_geom_torsion_site_symmetry_4
_geom_torsion_publ_flag
Cr1 N10 C24 C19 174.3(2) . . . . ?
Cr1 N10 C24 C23 -2.0(5) . . . . ?
Cr1 N10 C13 C18 -173.1(2) . . . . ?
Cr1 N10 C13 C14 7.0(5) . . . . ?
Cr1 N10A C13A C18A 172.2(2) . . . . ?
Cr1 N10A C13A C14A -5.2(5) . . . . ?
Cr1 N10A C24A C19A -171.3(2) . . . . ?
Cr1 N10A C24A C23A 8.8(5) . . . . ?
N10 C24 C19 C18 -1.3(4) . . . . ?
N10 C24 C19 C20 179.6(3) . . . . ?
N10 C24 C23 N2 5.1(5) . . . . ?
N10 C24 C23 C22 180.0(3) . . . . ?
N10 C13 C18 C19 -1.9(4) . . . . ?
N10 C13 C18 C17 175.5(3) . . . . ?
N10 C13 C14 N1 11.2(5) . . . . ?
N10 C13 C14 C15 -173.2(3) . . . . ?
N10A C13A C14A N1A 4.1(6) . . . . ?
N10A C13A C14A C15A 177.7(3) . . . . ?
N2A C23A C24A N10A 10.6(5) . . . . ?
N2A C23A C24A C19A -169.2(3) . . . . ?
N2A C23A C22A C21A 171.8(3) . . . . ?
N2A C4A C6A N4A -0.2(4) . . . . ?
N2 C23 C22 C21 173.4(3) . . . . ?
N2 C4 C6 N4 -0.6(5) . . . . ?
N3 C5 C3 N1 -0.2(4) . . . . ?
N1A C14A C15A C16A 174.1(3) . . . . ?
N3A C5A C3A N1A -0.1(4) . . . . ?
C24 N10 C13 C18 1.1(4) . . . . ?
C24 N10 C13 C14 -178.8(3) . . . . ?
C24 C19 C18 C13 1.9(3) . . . . ?
C24 C19 C18 C17 -175.1(4) . . . . ?
C24 C19 C20 C21 0.9(5) . . . . ?
C24 C23 C22 C21 -1.6(5) . . . . ?
C18A C19A C24A N10A -2.3(4) . . . . ?
C18A C19A C24A C23A 177.6(3) . . . . ?
C18A C19A C20A C21A 177.9(3) . . . . ?
C18A C13A C14A N1A -173.2(3) . . . . ?
C18A C13A C14A C15A 0.3(5) . . . . ?
C18A C17A C16A C15A 1.2(5) . . . . ?
C18A C17A C16A C25A 177.7(3) . . . . ?
C1 N3 C5 C3 0.5(4) . . . . ?
C1 N1 C14 C13 -8.1(5) . . . . ?
C1 N1 C14 C15 176.4(3) . . . . ?
C1 N1 C3 C5 -0.1(4) . . . . ?
C19A C18A C13A N10A -0.4(4) . . . . ?
C19A C18A C13A C14A 177.4(3) . . . . ?
C19A C18A C17A C16A -177.6(3) . . . . ?
C19A C20A C21A C22A 2.8(5) . . . . ?
C19A C20A C21A C29A -178.3(3) . . . . ?
C23A N2A C2A Cr1 -7.0(5) . . . . ?
C23A N2A C2A N4A 172.3(3) . . . . ?
C23A N2A C4A C6A -172.5(3) . . . . ?
C23A C22A C21A C20A -1.4(5) . . . . ?
C23A C22A C21A C29A 179.7(3) . . . . ?
C19 C24 C23 N2 -171.0(3) . . . . ?
C19 C24 C23 C22 3.8(5) . . . . ?
C19 C18 C17 C16 175.6(3) . . . . ?
C19 C20 C21 C22 1.4(5) . . . . ?
C19 C20 C21 C29 -179.3(3) . . . . ?
C13A N10A C24A C19A 2.0(4) . . . . ?
C13A N10A C24A C23A -177.8(3) . . . . ?
C13A C18A C19A C24A 1.6(4) . . . . ?
C13A C18A C19A C20A -176.8(4) . . . . ?
C13A C18A C17A C16A -0.4(5) . . . . ?
C13A C14A C15A C16A 0.5(5) . . . . ?
C13 N10 C24 C19 0.2(4) . . . . ?
C13 N10 C24 C23 -176.1(3) . . . . ?
C13 C18 C17 C16 -1.0(5) . . . . ?
C23 N2 C2 Cr1 -24.3(5) . . . . ?
C23 N2 C2 N4 166.6(3) . . . . ?
C23 N2 C4 C6 -167.2(3) . . . . ?
C23 C24 C19 C18 175.5(3) . . . . ?
C23 C24 C19 C20 -3.6(5) . . . . ?
C2 N2 C23 C24 9.4(5) . . . . ?
C2 N2 C23 C22 -165.5(3) . . . . ?
C2 N2 C4 C6 1.7(4) . . . . ?
C2 N4 C6 C4 -0.7(5) . . . . ?
C15 C16 C25 C28 56.7(4) . . . . ?
C15 C16 C25 C27 -63.1(4) . . . . ?
C15 C16 C25 C26 177.3(3) . . . . ?
C24A N10A C13A C18A -1.0(4) . . . . ?
C24A N10A C13A C14A -178.5(3) . . . . ?
C24A C19A C20A C21A -0.3(5) . . . . ?
C24A C23A C22A C21A -2.7(5) . . . . ?
C14A N1A C1A Cr1 -32.6(4) . . . . ?
C14A N1A C1A N3A 163.6(3) . . . . ?
C14A N1A C3A C5A -164.4(3) . . . . ?
C18 C19 C20 C21 -177.9(3) . . . . ?
C18 C13 C14 N1 -168.7(3) . . . . ?
C18 C13 C14 C15 6.9(5) . . . . ?
C18 C17 C16 C15 4.0(5) . . . . ?
C18 C17 C16 C25 -175.8(3) . . . . ?
C20A C19A C24A N10A 176.3(3) . . . . ?
C20A C19A C24A C23A -3.8(5) . . . . ?
C20A C21A C29A C32A 118.1(4) . . . . ?
C20A C21A C29A C30A -1.3(5) . . . . ?
C20A C21A C29A C31A -122.5(4) . . . . ?
C17 C16 C25 C28 -123.5(4) . . . . ?
C17 C16 C25 C27 116.7(4) . . . . ?
C17 C16 C25 C26 -2.9(5) . . . . ?
C1A N1A C14A C13A 16.4(5) . . . . ?
C1A N1A C14A C15A -157.0(3) . . . . ?
C1A N1A C3A C5A 1.5(4) . . . . ?
C1A N3A C5A C3A -1.4(5) . . . . ?
C16 C15 C14 N1 171.6(3) . . . . ?
C16 C15 C14 C13 -4.0(5) . . . . ?
C20 C19 C18 C13 -179.2(4) . . . . ?
C20 C19 C18 C17 3.8(7) . . . . ?
C20 C21 C22 C23 -1.2(5) . . . . ?
C20 C21 C29 C32 174.8(5) . . . . ?
C20 C21 C29 C31 57.4(6) . . . . ?
C20 C21 C29 C30 -64.7(6) . . . . ?
C20 C21 C29 C10 -117.9(8) . . . . ?
C20 C21 C29 C11 120.2(8) . . . . ?
C20 C21 C29 C12 -0.4(8) . . . . ?
C17A C18A C19A C24A 179.1(4) . . . . ?
C17A C18A C19A C20A 0.7(7) . . . . ?
C17A C18A C13A N10A -178.2(3) . . . . ?
C17A C18A C13A C14A -0.4(5) . . . . ?
C17A C16A C15A C14A -1.3(5) . . . . ?
C17A C16A C25A C28A 0.7(5) . . . . ?
C17A C16A C25A C26A -119.1(4) . . . . ?
C17A C16A C25A C27A 120.2(4) . . . . ?
C2A N2A C23A C24A -10.8(5) . . . . ?
C2A N2A C23A C22A 174.8(3) . . . . ?
C2A N2A C4A C6A 0.3(4) . . . . ?
C2A N4A C6A C4A 0.0(4) . . . . ?
C22A C23A C24A N10A -174.9(3) . . . . ?
C22A C23A C24A C19A 5.2(5) . . . . ?
C22A C21A C29A C32A -63.1(4) . . . . ?
C22A C21A C29A C30A 177.6(3) . . . . ?
C22A C21A C29A C31A 56.4(4) . . . . ?
C14 N1 C1 Cr1 -11.3(5) . . . . ?
C14 N1 C1 N3 171.3(3) . . . . ?
C14 N1 C3 C5 -171.3(3) . . . . ?
C14 C13 C18 C19 178.0(3) . . . . ?
C14 C13 C18 C17 -4.6(5) . . . . ?
C14 C15 C16 C17 -1.6(5) . . . . ?
C14 C15 C16 C25 178.3(3) . . . . ?
C15A C16A C25A C28A 177.2(3) . . . . ?
C15A C16A C25A C26A 57.4(5) . . . . ?
C15A C16A C25A C27A -63.3(4) . . . . ?
C4A N2A C23A C24A 161.0(3) . . . . ?
C4A N2A C23A C22A -13.4(5) . . . . ?
C4A N2A C2A Cr1 -179.6(2) . . . . ?
C4A N2A C2A N4A -0.3(4) . . . . ?
C6A N4A C2A Cr1 179.4(2) . . . . ?
C6A N4A C2A N2A 0.2(4) . . . . ?
C22 C21 C29 C32 -6.0(6) . . . . ?
C22 C21 C29 C31 -123.4(5) . . . . ?
C22 C21 C29 C30 114.6(5) . . . . ?
C22 C21 C29 C10 61.4(8) . . . . ?
C22 C21 C29 C11 -60.6(8) . . . . ?
C22 C21 C29 C12 178.9(7) . . . . ?
C25A C16A C15A C14A -177.9(3) . . . . ?
C5A N3A C1A Cr1 -160.3(3) . . . . ?
C5A N3A C1A N1A 2.3(4) . . . . ?
C3A N1A C14A C13A -179.4(3) . . . . ?
C3A N1A C14A C15A 7.1(5) . . . . ?
C3A N1A C1A Cr1 161.5(3) . . . . ?
C3A N1A C1A N3A -2.3(4) . . . . ?
C4 N2 C23 C24 176.7(3) . . . . ?
C4 N2 C23 C22 1.9(5) . . . . ?
C4 N2 C2 Cr1 167.0(3) . . . . ?
C4 N2 C2 N4 -2.1(4) . . . . ?
C29 C21 C22 C23 179.5(3) . . . . ?
C6 N4 C2 Cr1 -166.7(3) . . . . ?
C6 N4 C2 N2 1.7(4) . . . . ?
C5 N3 C1 Cr1 -177.7(3) . . . . ?
C5 N3 C1 N1 -0.6(4) . . . . ?
C3 N1 C1 Cr1 177.7(2) . . . . ?
C3 N1 C1 N3 0.4(4) . . . . ?
C3 N1 C14 C13 161.8(3) . . . . ?
C3 N1 C14 C15 -13.7(5) . . . . ?
C7 N3 C1 Cr1 5.8(5) . . . . ?
C7 N3 C1 N1 -177.1(3) . . . . ?
C7 N3 C5 C3 177.3(3) . . . . ?
C8A N4A C2A Cr1 2.2(5) . . . . ?
C8A N4A C2A N2A -177.0(3) . . . . ?
C8A N4A C6A C4A 177.5(3) . . . . ?
C8 N4 C2 Cr1 18.6(5) . . . . ?
C8 N4 C2 N2 -173.1(3) . . . . ?
C8 N4 C6 C4 174.5(4) . . . . ?
C7A N3A C1A Cr1 28.7(5) . . . . ?
C7A N3A C1A N1A -168.7(3) . . . . ?
C7A N3A C5A C3A 170.2(3) . . . . ?

loop_
_smtbx_masks_void_nr
_smtbx_masks_void_average_x
_smtbx_masks_void_average_y
_smtbx_masks_void_average_z
_smtbx_masks_void_volume
_smtbx_masks_void_count_electrons
_smtbx_masks_void_content
1 0.281 0.260 0.143 288.2 51.9 '1.7 C3H6O1'
2 0.281 0.240 0.643 288.2 51.9 '1.7 C3H6O1'
3 -0.281 0.760 0.357 288.2 51.8 '1.7 C3H6O1'
4 -0.281 0.740 0.857 288.2 51.8 '1.7 C3H6O1'
5 0.230 0.777 0.126 47.1 0.0 ?
6 0.230 0.723 0.626 47.1 0.0 ?
7 0.500 0.000 1.000 35.2 0.0 ?
8 0.500 0.500 0.500 35.2 0.0 ?
9 0.770 0.223 0.874 47.1 0.0 ?
10 0.770 0.277 0.374 47.1 0.0 ?
